data_4102114
loop_
_publ_author_name
'Satoshi Takamizawa'
'Ei-ichi Nataka'
'Takamasa Akatsuka'
'Ryosuke Miyake'
'Yoshiki Kakizaki'
'Hirotoshi Takeuchi'
'Goro Maruta'
'Sadamu Takeda'

_publ_section_title
;
 Crystal Transformation and Host Molecular Motions in CO2 Adsorption
 Process of a Metal Benzoate Pyrazine (MII= Rh, Cu)
;
_journal_name_full 'Journal of the American Chemical Society'
_journal_page_first 3783
_journal_page_last 3792
_journal_paper_doi 10.1021/ja9091598
_journal_volume 132
_journal_year 2010
_chemical_formula_sum 'C34.4 H28 N2 O8.79 Rh2'
_chemical_formula_weight 815.79
_chemical_name_systematic
; 
 ? 
;
_space_group_IT_number 2
_symmetry_cell_setting triclinic
_symmetry_space_group_name_Hall '-P 1'
_symmetry_space_group_name_H-M 'P -1'
_atom_sites_solution_hydrogens geom
_atom_sites_solution_primary direct
_atom_sites_solution_secondary difmap
_audit_creation_method SHELXL-97
_cell_angle_alpha 80.248(2)
_cell_angle_beta 81.189(2)
_cell_angle_gamma 87.870(2)
_cell_formula_units_Z 2
_cell_length_a 10.3170(11)
_cell_length_b 10.4309(11)
_cell_length_c 15.6740(16)
_cell_measurement_temperature 90
_cell_volume 1642.7(3)
_computing_cell_refinement 'Bruker SMART'
_computing_data_collection 'Bruker SMART'
_computing_data_reduction 'Bruker SAINT'
_computing_molecular_graphics 'Bruker SHELXTL'
_computing_publication_material 'Bruker SHELXTL'
_computing_structure_refinement 'SHELXL-97 (Sheldrick, 1997)'
_computing_structure_solution 'SHELXS-97 (Sheldrick, 1990)'
_diffrn_ambient_temperature 90
_diffrn_detector_area_resol_mean 8.366
_diffrn_measured_fraction_theta_full 0.980
_diffrn_measured_fraction_theta_max 0.980
_diffrn_measurement_device_type 'CCD area detector'
_diffrn_measurement_method 'phi and omega scans'
_diffrn_radiation_monochromator graphite
_diffrn_radiation_source 'fine-focus sealed tube'
_diffrn_radiation_type MoK\a
_diffrn_radiation_wavelength 0.71073
_diffrn_reflns_av_R_equivalents 0.0405
_diffrn_reflns_av_sigmaI/netI 0.0984
_diffrn_reflns_limit_h_max 13
_diffrn_reflns_limit_h_min -11
_diffrn_reflns_limit_k_max 12
_diffrn_reflns_limit_k_min -13
_diffrn_reflns_limit_l_max 20
_diffrn_reflns_limit_l_min -20
_diffrn_reflns_number 11960
_diffrn_reflns_theta_full 28.32
_diffrn_reflns_theta_max 28.32
_diffrn_reflns_theta_min 1.33
_exptl_absorpt_coefficient_mu 1.061
_exptl_absorpt_correction_T_max 0.9588
_exptl_absorpt_correction_T_min 0.8158
_exptl_absorpt_correction_type empirical
_exptl_absorpt_process_details
;
SADABS; sheldrick, 1996
;
_exptl_crystal_colour red
_exptl_crystal_density_diffrn 1.649
_exptl_crystal_density_method 'not measured'
_exptl_crystal_description plate
_exptl_crystal_F_000 817
_exptl_crystal_size_max 0.20
_exptl_crystal_size_mid 0.20
_exptl_crystal_size_min 0.04
_refine_diff_density_max 1.999
_refine_diff_density_min -1.425
_refine_diff_density_rms 0.251
_refine_ls_extinction_method none
_refine_ls_goodness_of_fit_ref 1.059
_refine_ls_hydrogen_treatment constr
_refine_ls_matrix_type full
_refine_ls_number_parameters 445
_refine_ls_number_reflns 8010
_refine_ls_number_restraints 574
_refine_ls_restrained_S_all 1.031
_refine_ls_R_factor_all 0.0939
_refine_ls_R_factor_gt 0.0468
_refine_ls_shift/su_max 0.001
_refine_ls_shift/su_mean 0.000
_refine_ls_structure_factor_coef Fsqd
_refine_ls_weighting_details 'calc w=1/[\s^2^(Fo^2^)+(0.0544P)^2^+0.1379P] where P=(Fo^2^+2Fc^2^)/3'
_refine_ls_weighting_scheme calc
_refine_ls_wR_factor_gt 0.0994
_refine_ls_wR_factor_ref 0.1373
_reflns_number_gt 4875
_reflns_number_total 8010
_reflns_threshold_expression >2sigma(I)
_cod_data_source_file ja9091598_si_001_15.cif
_cod_data_source_block 304241_3a_0.8CO2
_cod_original_formula_sum 'C34.40 H28 N2 O8.79 Rh2'
_cod_database_code 4102114

loop_
_symmetry_equiv_pos_as_xyz
'x, y, z'
'-x, -y, -z'

loop_
_atom_site_label
_atom_site_type_symbol
_atom_site_fract_x
_atom_site_fract_y
_atom_site_fract_z
_atom_site_U_iso_or_equiv
_atom_site_adp_type
_atom_site_occupancy
_atom_site_symmetry_multiplicity
_atom_site_calc_flag
_atom_site_refinement_flags
_atom_site_disorder_assembly
_atom_site_disorder_group
C1 C 0.5928(5) 0.2939(6) 0.4379(3) 0.0167(11) Uani 1 1 d U . .
C2 C 0.6435(5) 0.1751(6) 0.4018(3) 0.0168(11) Uani 1 1 d U . .
C3 C 0.6555(6) 0.0585(6) 0.4569(4) 0.0218(12) Uani 1 1 d U . .
H3 H 0.6246 0.0520 0.5178 0.026 Uiso 1 1 calc R . .
C4 C 0.7121(6) -0.0492(6) 0.4242(4) 0.0245(13) Uani 1 1 d U . .
H4 H 0.7192 -0.1295 0.4622 0.029 Uiso 1 1 calc R . .
C5 C 0.7585(6) -0.0387(6) 0.3351(4) 0.0241(13) Uani 1 1 d U . .
H5 H 0.8003 -0.1112 0.3126 0.029 Uiso 1 1 calc R . .
C6 C 0.7437(6) 0.0776(6) 0.2791(4) 0.0257(13) Uani 1 1 d U . .
H6 H 0.7729 0.0834 0.2180 0.031 Uiso 1 1 calc R . .
C7 C 0.6870(6) 0.1845(6) 0.3116(4) 0.0217(12) Uani 1 1 d U . .
H7 H 0.6774 0.2641 0.2732 0.026 Uiso 1 1 calc R . .
C8 C 0.2803(6) 0.4588(6) 0.4450(4) 0.0213(12) Uani 1 1 d U . .
C9 C 0.1627(6) 0.4255(6) 0.4103(4) 0.0218(12) Uani 1 1 d U . .
C10 C 0.1583(7) 0.4576(7) 0.3205(5) 0.0347(15) Uani 1 1 d U . .
H10 H 0.2288 0.5038 0.2832 0.042 Uiso 1 1 calc R . .
C11 C 0.0533(7) 0.4232(8) 0.2856(5) 0.0430(17) Uani 1 1 d U . .
H11 H 0.0509 0.4444 0.2245 0.052 Uiso 1 1 calc R . .
C12 C -0.0485(7) 0.3575(8) 0.3404(5) 0.0416(17) Uani 1 1 d U . .
H12 H -0.1214 0.3323 0.3169 0.050 Uiso 1 1 calc R . .
C13 C -0.0455(7) 0.3281(7) 0.4291(5) 0.0396(16) Uani 1 1 d U . .
H13 H -0.1178 0.2849 0.4664 0.047 Uiso 1 1 calc R . .
C14 C 0.0603(6) 0.3600(6) 0.4648(4) 0.0285(14) Uani 1 1 d U . .
H14 H 0.0627 0.3373 0.5258 0.034 Uiso 1 1 calc R . .
C15 C -0.1142(5) -0.0441(6) 0.8708(3) 0.0174(11) Uani 1 1 d U . .
C16 C -0.1776(5) -0.0779(6) 0.7983(4) 0.0182(11) Uani 1 1 d U . .
C17 C -0.1223(6) -0.0396(7) 0.7115(4) 0.0275(14) Uani 1 1 d U . .
H17 H -0.0433 0.0086 0.6978 0.033 Uiso 1 1 calc R . .
C18 C -0.1824(6) -0.0717(7) 0.6450(4) 0.0291(14) Uani 1 1 d U . .
H18 H -0.1449 -0.0443 0.5857 0.035 Uiso 1 1 calc R . .
C19 C -0.2963(6) -0.1431(7) 0.6640(4) 0.0286(14) Uani 1 1 d U . .
H19 H -0.3370 -0.1651 0.6180 0.034 Uiso 1 1 calc R . .
C20 C -0.3513(6) -0.1828(6) 0.7511(4) 0.0277(14) Uani 1 1 d U . .
H20 H -0.4296 -0.2320 0.7647 0.033 Uiso 1 1 calc R . .
C21 C -0.2916(6) -0.1505(6) 0.8176(4) 0.0245(13) Uani 1 1 d U . .
H21 H -0.3289 -0.1781 0.8769 0.029 Uiso 1 1 calc R . .
C22 C 0.1349(6) -0.2143(6) 0.9860(3) 0.0184(11) Uani 1 1 d U . .
C23 C 0.2106(6) -0.3355(6) 0.9748(4) 0.0201(12) Uani 1 1 d U . .
C24 C 0.1579(6) -0.4551(6) 1.0134(4) 0.0261(13) Uani 1 1 d U . .
H24 H 0.0747 -0.4590 1.0493 0.031 Uiso 1 1 calc R . .
C25 C 0.2250(7) -0.5695(6) 1.0006(5) 0.0332(15) Uani 1 1 d U . .
H25 H 0.1873 -0.6514 1.0261 0.040 Uiso 1 1 calc R . .
C26 C 0.3474(7) -0.5628(7) 0.9502(5) 0.0333(15) Uani 1 1 d U . .
H26 H 0.3951 -0.6408 0.9425 0.040 Uiso 1 1 calc R . .
C27 C 0.4013(7) -0.4445(7) 0.9108(5) 0.0369(16) Uani 1 1 d U . .
H27 H 0.4850 -0.4409 0.8754 0.044 Uiso 1 1 calc R . .
C28 C 0.3327(6) -0.3314(7) 0.9231(4) 0.0308(14) Uani 1 1 d U . .
H28 H 0.3695 -0.2497 0.8960 0.037 Uiso 1 1 calc R . .
C29 C 0.2505(5) 0.3507(5) 0.7252(3) 0.0168(11) Uani 1 1 d U . .
H29 H 0.2103 0.4203 0.6909 0.020 Uiso 1 1 calc R . .
C30 C 0.1774(6) 0.2837(6) 0.7989(4) 0.0187(12) Uani 1 1 d U . .
H30 H 0.0875 0.3063 0.8129 0.022 Uiso 1 1 calc R . .
C31 C 0.3589(6) 0.1632(6) 0.8306(3) 0.0182(11) Uani 1 1 d U . .
C32 C 0.4316(5) 0.2290(5) 0.7525(3) 0.0168(11) Uani 1 1 d U . .
C33 C 0.4244(6) 0.0654(6) 0.8919(4) 0.0250(14) Uani 1 1 d U . .
H33A H 0.3625 0.0372 0.9452 0.037 Uiso 1 1 calc R . .
H33B H 0.5008 0.1047 0.9070 0.037 Uiso 1 1 calc R . .
H33C H 0.4529 -0.0099 0.8635 0.037 Uiso 1 1 calc R . .
C34 C 0.5723(6) 0.1919(7) 0.7260(4) 0.0315(16) Uani 1 1 d U . .
H34A H 0.6043 0.2395 0.6675 0.047 Uiso 1 1 calc R . .
H34B H 0.5788 0.0982 0.7251 0.047 Uiso 1 1 calc R . .
H34C H 0.6255 0.2139 0.7680 0.047 Uiso 1 1 calc R . .
C1S C 0.876(3) 0.267(5) 0.7540(17) 0.203(12) Uani 0.491(11) 1 d PDU . .
N1 N 0.3758(4) 0.3214(5) 0.7004(3) 0.0165(10) Uani 1 1 d U . .
N2 N 0.2297(5) 0.1877(5) 0.8512(3) 0.0166(10) Uani 1 1 d U . .
O1 O 0.5378(4) 0.2774(4) 0.5174(2) 0.0183(8) Uani 1 1 d U . .
O2 O 0.6092(4) 0.4001(4) 0.3866(2) 0.0192(9) Uani 1 1 d U . .
O3 O 0.3649(4) 0.5313(4) 0.3933(2) 0.0200(9) Uani 1 1 d U . .
O4 O 0.2914(4) 0.4082(4) 0.5238(2) 0.0185(8) Uani 1 1 d U . .
O5 O -0.0137(4) 0.0259(4) 0.8513(2) 0.0170(8) Uani 1 1 d U . .
O6 O -0.1669(4) -0.0915(4) 0.9478(2) 0.0200(9) Uani 1 1 d U . .
O7 O 0.0279(4) -0.2250(4) 1.0379(2) 0.0190(8) Uani 1 1 d U . .
O8 O 0.1834(4) -0.1085(4) 0.9429(2) 0.0203(9) Uani 1 1 d U . .
O1S O 0.936(2) 0.264(3) 0.6848(15) 0.196(11) Uani 0.491(11) 1 d PDU . .
O2S O 0.804(2) 0.275(3) 0.8173(15) 0.201(12) Uani 0.491(11) 1 d PDU . .
Rh1 Rh 0.46187(4) 0.43487(4) 0.56942(3) 0.01513(12) Uani 1 1 d U . .
Rh2 Rh 0.08259(4) 0.06231(4) 0.94918(3) 0.01508(12) Uani 1 1 d U . .

loop_
_atom_site_aniso_label
_atom_site_aniso_U_11
_atom_site_aniso_U_22
_atom_site_aniso_U_33
_atom_site_aniso_U_23
_atom_site_aniso_U_13
_atom_site_aniso_U_12
C1 0.017(2) 0.019(3) 0.013(2) -0.003(2) 0.002(2) -0.004(2)
C2 0.020(2) 0.018(3) 0.012(2) -0.006(2) 0.004(2) -0.002(2)
C3 0.028(3) 0.019(3) 0.017(3) -0.003(2) 0.002(2) -0.003(2)
C4 0.031(3) 0.015(3) 0.025(3) 0.001(2) -0.001(2) -0.002(2)
C5 0.029(3) 0.022(3) 0.022(3) -0.009(2) 0.003(2) -0.003(2)
C6 0.032(3) 0.027(3) 0.017(3) -0.006(2) 0.002(2) -0.006(2)
C7 0.026(3) 0.021(3) 0.017(2) -0.004(2) 0.003(2) -0.008(2)
C8 0.025(3) 0.019(3) 0.017(2) 0.000(2) 0.000(2) 0.001(2)
C9 0.024(3) 0.015(3) 0.026(3) -0.004(2) -0.005(2) -0.002(2)
C10 0.039(3) 0.030(3) 0.035(3) 0.000(3) -0.010(3) -0.007(3)
C11 0.043(4) 0.042(4) 0.047(4) -0.001(3) -0.018(3) -0.011(3)
C12 0.035(3) 0.041(4) 0.054(4) -0.008(3) -0.021(3) -0.007(3)
C13 0.027(3) 0.035(3) 0.057(4) -0.008(3) -0.006(3) -0.006(3)
C14 0.024(3) 0.026(3) 0.034(3) -0.004(3) 0.003(3) -0.006(2)
C15 0.021(3) 0.018(3) 0.012(2) -0.002(2) 0.001(2) -0.003(2)
C16 0.023(3) 0.018(3) 0.012(2) -0.003(2) 0.002(2) -0.003(2)
C17 0.026(3) 0.037(3) 0.018(3) -0.004(2) 0.005(2) -0.005(3)
C18 0.031(3) 0.039(3) 0.018(3) -0.005(2) 0.000(2) -0.003(3)
C19 0.033(3) 0.031(3) 0.023(3) -0.006(2) -0.008(3) 0.000(3)
C20 0.029(3) 0.027(3) 0.025(3) 0.000(2) -0.001(2) -0.005(2)
C21 0.029(3) 0.025(3) 0.017(3) -0.001(2) 0.002(2) -0.004(2)
C22 0.027(3) 0.016(3) 0.009(2) 0.0011(19) 0.003(2) -0.004(2)
C23 0.025(3) 0.019(3) 0.014(2) -0.002(2) 0.003(2) -0.002(2)
C24 0.028(3) 0.019(3) 0.030(3) -0.004(2) -0.002(2) 0.000(2)
C25 0.039(3) 0.018(3) 0.042(3) -0.002(3) -0.006(3) -0.004(3)
C26 0.040(3) 0.023(3) 0.037(3) -0.007(3) -0.006(3) 0.002(3)
C27 0.043(3) 0.026(3) 0.038(3) -0.005(3) 0.004(3) 0.001(3)
C28 0.036(3) 0.025(3) 0.028(3) 0.000(2) 0.003(3) -0.002(3)
C29 0.021(3) 0.015(3) 0.010(2) 0.005(2) 0.004(2) -0.003(2)
C30 0.022(3) 0.015(3) 0.015(2) 0.002(2) 0.005(2) -0.004(2)
C31 0.024(3) 0.018(3) 0.010(2) 0.000(2) 0.001(2) -0.005(2)
C32 0.022(3) 0.014(3) 0.012(2) 0.000(2) 0.004(2) -0.004(2)
C33 0.025(3) 0.027(3) 0.018(3) 0.006(2) 0.002(2) -0.006(3)
C34 0.029(3) 0.030(4) 0.026(3) 0.008(3) 0.012(3) 0.001(3)
C1S 0.204(14) 0.202(14) 0.204(14) -0.036(8) -0.028(8) -0.006(8)
N1 0.014(2) 0.019(2) 0.014(2) 0.0004(18) 0.0024(18) -0.0053(18)
N2 0.025(2) 0.016(2) 0.006(2) -0.0014(17) 0.0056(18) -0.0046(19)
O1 0.024(2) 0.017(2) 0.0103(18) 0.0020(15) 0.0035(16) -0.0032(16)
O2 0.029(2) 0.015(2) 0.0102(18) 0.0013(15) 0.0049(16) -0.0028(16)
O3 0.024(2) 0.020(2) 0.0128(18) 0.0021(16) 0.0021(16) -0.0055(17)
O4 0.0171(19) 0.021(2) 0.0159(19) -0.0017(16) 0.0033(16) -0.0092(16)
O5 0.023(2) 0.017(2) 0.0091(17) -0.0018(15) 0.0019(15) -0.0055(16)
O6 0.026(2) 0.018(2) 0.0133(19) 0.0040(16) 0.0005(16) -0.0085(16)
O7 0.025(2) 0.013(2) 0.0163(19) 0.0004(15) 0.0032(16) -0.0033(16)
O8 0.026(2) 0.016(2) 0.0150(19) 0.0019(16) 0.0035(16) -0.0055(16)
O1S 0.196(13) 0.197(13) 0.198(13) -0.036(9) -0.033(9) -0.009(8)
O2S 0.203(14) 0.201(14) 0.199(14) -0.034(9) -0.025(9) -0.011(8)
Rh1 0.0204(2) 0.0128(2) 0.0090(2) 0.00185(16) 0.00483(17) -0.00427(17)
Rh2 0.0221(2) 0.0119(2) 0.0081(2) 0.00158(16) 0.00540(17) -0.00562(17)

loop_
_atom_type_symbol
_atom_type_description
_atom_type_scat_dispersion_real
_atom_type_scat_dispersion_imag
_atom_type_scat_source
C C 0.0033 0.0016 'International Tables Vol C Tables 4.2.6.8 and 6.1.1.4'
H H 0.0000 0.0000 'International Tables Vol C Tables 4.2.6.8 and 6.1.1.4'
N N 0.0061 0.0033 'International Tables Vol C Tables 4.2.6.8 and 6.1.1.4'
O O 0.0106 0.0060 'International Tables Vol C Tables 4.2.6.8 and 6.1.1.4'
Rh Rh -1.1178 0.9187 'International Tables Vol C Tables 4.2.6.8 and 6.1.1.4'

loop_
_geom_angle_atom_site_label_1
_geom_angle_atom_site_label_2
_geom_angle_atom_site_label_3
_geom_angle
_geom_angle_site_symmetry_1
_geom_angle_site_symmetry_3
_geom_angle_publ_flag
O2 C1 O1 126.7(5) . . ?
O2 C1 C2 116.3(5) . . ?
O1 C1 C2 116.9(5) . . ?
C3 C2 C7 119.9(5) . . ?
C3 C2 C1 120.5(5) . . ?
C7 C2 C1 119.4(5) . . ?
C2 C3 C4 120.5(5) . . ?
C3 C4 C5 119.5(6) . . ?
C6 C5 C4 120.2(6) . . ?
C7 C6 C5 120.3(6) . . ?
C6 C7 C2 119.5(6) . . ?
O3 C8 O4 125.0(6) . . ?
O3 C8 C9 117.6(5) . . ?
O4 C8 C9 117.3(5) . . ?
C14 C9 C10 120.0(6) . . ?
C14 C9 C8 120.8(6) . . ?
C10 C9 C8 119.2(6) . . ?
C11 C10 C9 120.7(7) . . ?
C10 C11 C12 119.0(7) . . ?
C11 C12 C13 120.4(7) . . ?
C12 C13 C14 121.2(7) . . ?
C9 C14 C13 118.7(6) . . ?
O5 C15 O6 125.8(5) . . ?
O5 C15 C16 118.3(5) . . ?
O6 C15 C16 115.8(5) . . ?
C21 C16 C17 119.6(5) . . ?
C21 C16 C15 119.7(5) . . ?
C17 C16 C15 120.6(5) . . ?
C18 C17 C16 119.9(6) . . ?
C19 C18 C17 120.7(6) . . ?
C18 C19 C20 119.5(6) . . ?
C21 C20 C19 120.0(6) . . ?
C20 C21 C16 120.4(6) . . ?
O7 C22 O8 125.5(5) . . ?
O7 C22 C23 117.3(5) . . ?
O8 C22 C23 117.2(5) . . ?
C24 C23 C28 119.0(6) . . ?
C24 C23 C22 120.1(5) . . ?
C28 C23 C22 120.9(5) . . ?
C23 C24 C25 120.9(6) . . ?
C26 C25 C24 119.1(6) . . ?
C25 C26 C27 120.9(7) . . ?
C26 C27 C28 119.4(7) . . ?
C27 C28 C23 120.7(6) . . ?
N1 C29 C30 122.2(5) . . ?
N2 C30 C29 121.6(5) . . ?
N2 C31 C32 120.7(5) . . ?
N2 C31 C33 118.8(5) . . ?
C32 C31 C33 120.5(5) . . ?
N1 C32 C31 120.8(5) . . ?
N1 C32 C34 119.0(5) . . ?
C31 C32 C34 120.2(5) . . ?
O2S C1S O1S 171(4) . . ?
C32 N1 C29 117.5(5) . . ?
C32 N1 Rh1 128.9(4) . . ?
C29 N1 Rh1 113.5(4) . . ?
C30 N2 C31 117.0(5) . . ?
C30 N2 Rh2 115.0(4) . . ?
C31 N2 Rh2 127.1(4) . . ?
C1 O1 Rh1 118.8(4) . . ?
C1 O2 Rh1 118.4(3) . 2_666 ?
C8 O3 Rh1 120.4(4) . 2_666 ?
C8 O4 Rh1 118.4(4) . . ?
C15 O5 Rh2 119.0(3) . . ?
C15 O6 Rh2 119.3(4) . 2_557 ?
C22 O7 Rh2 118.5(4) . 2_557 ?
C22 O8 Rh2 120.1(4) . . ?
O3 Rh1 O2 88.04(16) 2_666 2_666 ?
O3 Rh1 O1 91.65(16) 2_666 . ?
O2 Rh1 O1 176.07(15) 2_666 . ?
O3 Rh1 O4 176.13(15) 2_666 . ?
O2 Rh1 O4 91.84(16) 2_666 . ?
O1 Rh1 O4 88.20(16) . . ?
O3 Rh1 N1 95.11(16) 2_666 . ?
O2 Rh1 N1 88.22(16) 2_666 . ?
O1 Rh1 N1 95.70(16) . . ?
O4 Rh1 N1 88.75(16) . . ?
O3 Rh1 Rh1 87.70(11) 2_666 2_666 ?
O2 Rh1 Rh1 88.53(11) 2_666 2_666 ?
O1 Rh1 Rh1 87.55(11) . 2_666 ?
O4 Rh1 Rh1 88.43(11) . 2_666 ?
N1 Rh1 Rh1 175.63(12) . 2_666 ?
O6 Rh2 O7 88.40(16) 2_557 2_557 ?
O6 Rh2 O8 91.27(16) 2_557 . ?
O7 Rh2 O8 175.79(15) 2_557 . ?
O6 Rh2 O5 175.78(15) 2_557 . ?
O7 Rh2 O5 91.19(16) 2_557 . ?
O8 Rh2 O5 88.83(16) . . ?
O6 Rh2 N2 93.16(16) 2_557 . ?
O7 Rh2 N2 88.28(16) 2_557 . ?
O8 Rh2 N2 95.93(16) . . ?
O5 Rh2 N2 91.02(15) . . ?
O6 Rh2 Rh2 88.24(11) 2_557 2_557 ?
O7 Rh2 Rh2 88.95(11) 2_557 2_557 ?
O8 Rh2 Rh2 86.84(11) . 2_557 ?
O5 Rh2 Rh2 87.55(11) . 2_557 ?
N2 Rh2 Rh2 176.86(13) . 2_557 ?

loop_
_geom_bond_atom_site_label_1
_geom_bond_atom_site_label_2
_geom_bond_distance
_geom_bond_site_symmetry_2
_geom_bond_publ_flag
C1 O2 1.255(7) . ?
C1 O1 1.273(6) . ?
C1 C2 1.493(7) . ?
C2 C3 1.381(8) . ?
C2 C7 1.404(7) . ?
C3 C4 1.386(8) . ?
C4 C5 1.391(8) . ?
C5 C6 1.391(9) . ?
C6 C7 1.378(8) . ?
C8 O3 1.271(7) . ?
C8 O4 1.280(7) . ?
C8 C9 1.478(8) . ?
C9 C14 1.375(8) . ?
C9 C10 1.398(9) . ?
C10 C11 1.370(9) . ?
C11 C12 1.374(10) . ?
C12 C13 1.378(11) . ?
C13 C14 1.376(9) . ?
C15 O5 1.259(7) . ?
C15 O6 1.270(6) . ?
C15 C16 1.493(8) . ?
C16 C21 1.388(8) . ?
C16 C17 1.389(8) . ?
C17 C18 1.383(9) . ?
C18 C19 1.382(9) . ?
C19 C20 1.395(9) . ?
C20 C21 1.382(9) . ?
C22 O7 1.263(6) . ?
C22 O8 1.269(7) . ?
C22 C23 1.484(8) . ?
C23 C24 1.383(8) . ?
C23 C28 1.386(8) . ?
C24 C25 1.386(9) . ?
C25 C26 1.380(9) . ?
C26 C27 1.379(9) . ?
C27 C28 1.381(9) . ?
C29 N1 1.332(7) . ?
C29 C30 1.374(7) . ?
C30 N2 1.335(7) . ?
C31 N2 1.348(7) . ?
C31 C32 1.416(7) . ?
C31 C33 1.495(8) . ?
C32 N1 1.328(7) . ?
C32 C34 1.503(8) . ?
C1S O2S 1.162(4) . ?
C1S O1S 1.164(4) . ?
N1 Rh1 2.258(4) . ?
N2 Rh2 2.264(4) . ?
O1 Rh1 2.035(4) . ?
O2 Rh1 2.032(4) 2_666 ?
O3 Rh1 2.024(4) 2_666 ?
O4 Rh1 2.042(4) . ?
O5 Rh2 2.044(4) . ?
O6 Rh2 2.019(4) 2_557 ?
O7 Rh2 2.030(4) 2_557 ?
O8 Rh2 2.038(4) . ?
Rh1 O3 2.024(4) 2_666 ?
Rh1 O2 2.032(4) 2_666 ?
Rh1 Rh1 2.3987(8) 2_666 ?
Rh2 O6 2.019(4) 2_557 ?
Rh2 O7 2.030(4) 2_557 ?
Rh2 Rh2 2.4006(8) 2_557 ?

loop_
_geom_torsion_atom_site_label_1
_geom_torsion_atom_site_label_2
_geom_torsion_atom_site_label_3
_geom_torsion_atom_site_label_4
_geom_torsion
_geom_torsion_site_symmetry_1
_geom_torsion_site_symmetry_2
_geom_torsion_site_symmetry_3
_geom_torsion_site_symmetry_4
_geom_torsion_publ_flag
O2 C1 C2 C3 166.3(5) . . . . ?
O1 C1 C2 C3 -13.6(8) . . . . ?
O2 C1 C2 C7 -9.6(8) . . . . ?
O1 C1 C2 C7 170.5(5) . . . . ?
C7 C2 C3 C4 1.0(9) . . . . ?
C1 C2 C3 C4 -174.8(5) . . . . ?
C2 C3 C4 C5 0.7(9) . . . . ?
C3 C4 C5 C6 -2.3(9) . . . . ?
C4 C5 C6 C7 2.1(10) . . . . ?
C5 C6 C7 C2 -0.3(9) . . . . ?
C3 C2 C7 C6 -1.2(9) . . . . ?
C1 C2 C7 C6 174.7(5) . . . . ?
O3 C8 C9 C14 -172.6(6) . . . . ?
O4 C8 C9 C14 10.1(9) . . . . ?
O3 C8 C9 C10 9.4(9) . . . . ?
O4 C8 C9 C10 -167.9(6) . . . . ?
C14 C9 C10 C11 -0.8(10) . . . . ?
C8 C9 C10 C11 177.2(6) . . . . ?
C9 C10 C11 C12 0.6(11) . . . . ?
C10 C11 C12 C13 0.7(12) . . . . ?
C11 C12 C13 C14 -1.8(12) . . . . ?
C10 C9 C14 C13 -0.3(10) . . . . ?
C8 C9 C14 C13 -178.3(6) . . . . ?
C12 C13 C14 C9 1.7(11) . . . . ?
O5 C15 C16 C21 -177.4(6) . . . . ?
O6 C15 C16 C21 3.7(8) . . . . ?
O5 C15 C16 C17 3.9(9) . . . . ?
O6 C15 C16 C17 -175.1(5) . . . . ?
C21 C16 C17 C18 1.3(10) . . . . ?
C15 C16 C17 C18 -180.0(6) . . . . ?
C16 C17 C18 C19 -0.8(10) . . . . ?
C17 C18 C19 C20 0.2(10) . . . . ?
C18 C19 C20 C21 0.0(10) . . . . ?
C19 C20 C21 C16 0.4(10) . . . . ?
C17 C16 C21 C20 -1.1(10) . . . . ?
C15 C16 C21 C20 -179.8(6) . . . . ?
O7 C22 C23 C24 6.1(8) . . . . ?
O8 C22 C23 C24 -174.0(5) . . . . ?
O7 C22 C23 C28 -176.1(6) . . . . ?
O8 C22 C23 C28 3.7(8) . . . . ?
C28 C23 C24 C25 -0.5(9) . . . . ?
C22 C23 C24 C25 177.3(6) . . . . ?
C23 C24 C25 C26 1.6(10) . . . . ?
C24 C25 C26 C27 -1.9(11) . . . . ?
C25 C26 C27 C28 1.0(11) . . . . ?
C26 C27 C28 C23 0.1(10) . . . . ?
C24 C23 C28 C27 -0.4(10) . . . . ?
C22 C23 C28 C27 -178.2(6) . . . . ?
N1 C29 C30 N2 2.1(9) . . . . ?
N2 C31 C32 N1 3.9(8) . . . . ?
C33 C31 C32 N1 -176.0(6) . . . . ?
N2 C31 C32 C34 -174.1(5) . . . . ?
C33 C31 C32 C34 6.0(9) . . . . ?
C31 C32 N1 C29 1.1(8) . . . . ?
C34 C32 N1 C29 179.1(5) . . . . ?
C31 C32 N1 Rh1 -176.3(4) . . . . ?
C34 C32 N1 Rh1 1.7(8) . . . . ?
C30 C29 N1 C32 -4.0(8) . . . . ?
C30 C29 N1 Rh1 173.8(4) . . . . ?
C29 C30 N2 C31 2.8(8) . . . . ?
C29 C30 N2 Rh2 -166.5(4) . . . . ?
C32 C31 N2 C30 -5.7(8) . . . . ?
C33 C31 N2 C30 174.2(5) . . . . ?
C32 C31 N2 Rh2 162.2(4) . . . . ?
C33 C31 N2 Rh2 -17.9(7) . . . . ?
O2 C1 O1 Rh1 1.9(8) . . . . ?
C2 C1 O1 Rh1 -178.2(4) . . . . ?
O1 C1 O2 Rh1 -1.7(8) . . . 2_666 ?
C2 C1 O2 Rh1 178.4(4) . . . 2_666 ?
O4 C8 O3 Rh1 4.1(8) . . . 2_666 ?
C9 C8 O3 Rh1 -173.0(4) . . . 2_666 ?
O3 C8 O4 Rh1 -4.1(8) . . . . ?
C9 C8 O4 Rh1 173.0(4) . . . . ?
O6 C15 O5 Rh2 3.3(8) . . . . ?
C16 C15 O5 Rh2 -175.5(4) . . . . ?
O5 C15 O6 Rh2 -2.9(8) . . . 2_557 ?
C16 C15 O6 Rh2 175.9(4) . . . 2_557 ?
O8 C22 O7 Rh2 2.9(8) . . . 2_557 ?
C23 C22 O7 Rh2 -177.2(4) . . . 2_557 ?
O7 C22 O8 Rh2 -3.2(8) . . . . ?
C23 C22 O8 Rh2 176.9(4) . . . . ?
C1 O1 Rh1 O3 -88.6(4) . . . 2_666 ?
C1 O1 Rh1 O2 -3(3) . . . 2_666 ?
C1 O1 Rh1 O4 87.5(4) . . . . ?
C1 O1 Rh1 N1 176.1(4) . . . . ?
C1 O1 Rh1 Rh1 -1.0(4) . . . 2_666 ?
C8 O4 Rh1 O3 2(3) . . . 2_666 ?
C8 O4 Rh1 O2 90.4(4) . . . 2_666 ?
C8 O4 Rh1 O1 -85.7(4) . . . . ?
C8 O4 Rh1 N1 178.6(4) . . . . ?
C8 O4 Rh1 Rh1 1.9(4) . . . 2_666 ?
C32 N1 Rh1 O3 -44.4(5) . . . 2_666 ?
C29 N1 Rh1 O3 138.1(4) . . . 2_666 ?
C32 N1 Rh1 O2 -132.3(5) . . . 2_666 ?
C29 N1 Rh1 O2 50.2(4) . . . 2_666 ?
C32 N1 Rh1 O1 47.8(5) . . . . ?
C29 N1 Rh1 O1 -129.7(4) . . . . ?
C32 N1 Rh1 O4 135.8(5) . . . . ?
C29 N1 Rh1 O4 -41.7(4) . . . . ?
C32 N1 Rh1 Rh1 -174.3(13) . . . 2_666 ?
C29 N1 Rh1 Rh1 8.2(19) . . . 2_666 ?
C22 O8 Rh2 O6 89.8(4) . . . 2_557 ?
C22 O8 Rh2 O7 4(2) . . . 2_557 ?
C22 O8 Rh2 O5 -86.0(4) . . . . ?
C22 O8 Rh2 N2 -176.9(4) . . . . ?
C22 O8 Rh2 Rh2 1.7(4) . . . 2_557 ?
C15 O5 Rh2 O6 -6(2) . . . 2_557 ?
C15 O5 Rh2 O7 -90.7(4) . . . 2_557 ?
C15 O5 Rh2 O8 85.1(4) . . . . ?
C15 O5 Rh2 N2 -179.0(4) . . . . ?
C15 O5 Rh2 Rh2 -1.8(4) . . . 2_557 ?
C30 N2 Rh2 O6 -125.3(4) . . . 2_557 ?
C31 N2 Rh2 O6 66.6(5) . . . 2_557 ?
C30 N2 Rh2 O7 -37.0(4) . . . 2_557 ?
C31 N2 Rh2 O7 154.9(5) . . . 2_557 ?
C30 N2 Rh2 O8 143.1(4) . . . . ?
C31 N2 Rh2 O8 -25.0(5) . . . . ?
C30 N2 Rh2 O5 54.2(4) . . . . ?
C31 N2 Rh2 O5 -113.9(5) . . . . ?
C30 N2 Rh2 Rh2 -9(2) . . . 2_557 ?
C31 N2 Rh2 Rh2 -176.9(18) . . . 2_557 ?
